data_7055816
loop_
_publ_author_name
'Udalova, Liubov I.'
'Adonin, Sergey A.'
'Abramov, Pavel A.'
'Korolkov, Ilya V.'
'Yunoshev, Alexander S.'
'Plyusnin, Pavel E.'
'Sokolov, Maxim N.'

_publ_section_title
;
 Complexes of non-lacunary Keggin- and Dawson-type polyoxometalates with
 Pb(ii): formation of 1D coordination polymers with different bonding
 modes
;
_journal_issue 12
_journal_name_full 'New J. Chem.'
_journal_page_first 9981
_journal_paper_doi 10.1039/C6NJ02155G
_journal_volume 40
_journal_year 2016
_chemical_formula_structural Pb2[SiW12O40]*11HOCN(CH3)2
_chemical_formula_sum 'C33 H77 N11 O51 Pb2 Si W12'
_chemical_formula_weight 4092.72
_space_group_crystal_system triclinic
_space_group_IT_number 2
_space_group_name_Hall '-P 1'
_space_group_name_H-M_alt 'P -1'
_symmetry_space_group_name_Hall '-P 1'
_symmetry_space_group_name_H-M 'P -1'
_atom_sites_solution_hydrogens geom
_atom_sites_solution_primary direct
_atom_sites_solution_secondary difmap
_audit_creation_method SHELXL-2014/7
_audit_update_record
;
2016-06-20 deposited with the CCDC.
2016-10-10 downloaded from the CCDC.
;
_cell_angle_alpha 94.2851(11)
_cell_angle_beta 103.2466(10)
_cell_angle_gamma 102.5634(12)
_cell_formula_units_Z 2
_cell_length_a 13.0771(7)
_cell_length_b 14.1413(7)
_cell_length_c 22.4997(9)
_cell_measurement_reflns_used 6010
_cell_measurement_temperature 150(2)
_cell_measurement_theta_max 27.60
_cell_measurement_theta_min 2.42
_cell_volume 3919.0(3)
_computing_cell_refinement 'SAINT (Bruker-AXS, 2004)'
_computing_data_collection 'APEX2 (Bruker-AXS, 2004)'
_computing_data_reduction 'SAINT (Bruker-AXS, 2004)'
_computing_molecular_graphics 'ShelXle (H\"ubschle, 2011)'
_computing_publication_material 'CIFTAB-2014 (Sheldrick, 2014)'
_computing_structure_refinement 'SHELXL-2014 (Sheldrick, 2014)'
_computing_structure_solution 'SHELXS-2014 (Sheldrick, 2014)'
_diffrn_ambient_temperature 150(2)
_diffrn_detector_area_resol_mean 25
_diffrn_measured_fraction_theta_full 0.987
_diffrn_measured_fraction_theta_max 0.968
_diffrn_measurement_device 'four-circle diffractometer'
_diffrn_measurement_device_type 'Bruker Apex Duo'
_diffrn_measurement_method '\f scans'
_diffrn_radiation_monochromator graphite
_diffrn_radiation_probe x-ray
_diffrn_radiation_source 'fine-focus sealed tube'
_diffrn_radiation_type MoK\a
_diffrn_radiation_wavelength 0.71073
_diffrn_reflns_av_R_equivalents 0.0377
_diffrn_reflns_av_unetI/netI 0.0788
_diffrn_reflns_Laue_measured_fraction_full 0.987
_diffrn_reflns_Laue_measured_fraction_max 0.968
_diffrn_reflns_limit_h_max 17
_diffrn_reflns_limit_h_min -16
_diffrn_reflns_limit_k_max 18
_diffrn_reflns_limit_k_min -18
_diffrn_reflns_limit_l_max 17
_diffrn_reflns_limit_l_min -29
_diffrn_reflns_number 28291
_diffrn_reflns_point_group_measured_fraction_full 0.987
_diffrn_reflns_point_group_measured_fraction_max 0.968
_diffrn_reflns_theta_full 25.242
_diffrn_reflns_theta_max 27.782
_diffrn_reflns_theta_min 1.488
_diffrn_source 'sealed X-ray tube'
_exptl_absorpt_coefficient_mu 21.925
_exptl_absorpt_correction_T_max 0.353
_exptl_absorpt_correction_T_min 0.178
_exptl_absorpt_correction_type multi-scan
_exptl_absorpt_process_details 'SADABS (Bruker-AXS, 2004)'
_exptl_crystal_colour colorless
_exptl_crystal_density_diffrn 3.468
_exptl_crystal_description block
_exptl_crystal_F_000 3652
_exptl_crystal_size_max 0.120
_exptl_crystal_size_mid 0.080
_exptl_crystal_size_min 0.060
_refine_diff_density_max 4.019
_refine_diff_density_min -2.492
_refine_diff_density_rms 0.354
_refine_ls_extinction_method none
_refine_ls_goodness_of_fit_ref 0.994
_refine_ls_hydrogen_treatment constr
_refine_ls_matrix_type full
_refine_ls_number_parameters 986
_refine_ls_number_reflns 17949
_refine_ls_number_restraints 0
_refine_ls_restrained_S_all 0.994
_refine_ls_R_factor_all 0.0684
_refine_ls_R_factor_gt 0.0430
_refine_ls_shift/su_max 0.001
_refine_ls_shift/su_mean 0.000
_refine_ls_structure_factor_coef Fsqd
_refine_ls_weighting_details 'w=1/[\s^2^(Fo^2^)+(0.0207P)^2^] where P=(Fo^2^+2Fc^2^)/3'
_refine_ls_weighting_scheme calc
_refine_ls_wR_factor_gt 0.0777
_refine_ls_wR_factor_ref 0.0861
_reflns_Friedel_coverage 0.000
_reflns_number_gt 13173
_reflns_number_total 17949
_reflns_threshold_expression >2\s(I)
_cod_data_source_file c6nj02155g2.cif
_cod_data_source_block lu
_cod_depositor_comments 'Adding full bibliography for 7055816--7055817.cif.'
_cod_database_code 7055816
_shelx_shelxl_version_number 2014/7
_shelx_space_group_comment
;
The symmetry employed for this shelxl refinement is uniquely defined
by the following loop, which should always be used as a source of
symmetry information in preference to the above space-group names.
They are only intended as comments.
;
_shelx_estimated_absorpt_t_min 0.178
_shelx_estimated_absorpt_t_max 0.353

loop_
_space_group_symop_operation_xyz
'x, y, z'
'-x, -y, -z'

loop_
_atom_site_label
_atom_site_type_symbol
_atom_site_fract_x
_atom_site_fract_y
_atom_site_fract_z
_atom_site_U_iso_or_equiv
_atom_site_adp_type
_atom_site_occupancy
_atom_site_site_symmetry_order
_atom_site_calc_flag
_atom_site_refinement_flags_posn
_atom_site_refinement_flags_adp
Pb2 Pb 0.36143(4) 0.85415(3) 0.29902(2) 0.01943(10) Uani 1 1 d . .
Pb1 Pb 0.06366(4) 0.82855(4) 0.17945(2) 0.02017(11) Uani 1 1 d . .
W1 W 0.81802(4) 0.19533(3) 0.34665(2) 0.01440(10) Uani 1 1 d . .
W2 W 0.66372(4) 0.57262(3) 0.32322(2) 0.01446(10) Uani 1 1 d . .
W3 W 0.51554(4) 0.35750(3) 0.34308(2) 0.01360(10) Uani 1 1 d . .
W4 W 0.74185(4) 0.13305(4) 0.19244(2) 0.01819(11) Uani 1 1 d . .
W5 W 0.98432(4) 0.43025(3) 0.32534(2) 0.01457(10) Uani 1 1 d . .
W6 W 0.58190(4) 0.50603(4) 0.15447(2) 0.01604(11) Uani 1 1 d . .
W7 W 0.78152(4) 0.42777(3) 0.41492(2) 0.01464(10) Uani 1 1 d . .
W8 W 0.55377(4) 0.12860(3) 0.27202(2) 0.01390(10) Uani 1 1 d . .
W9 W 0.61431(4) 0.29352(4) 0.09241(2) 0.01790(11) Uani 1 1 d . .
W10 W 0.42876(4) 0.29163(4) 0.17396(2) 0.01398(10) Uani 1 1 d . .
W11 W 0.90521(4) 0.37084(4) 0.17073(2) 0.01808(11) Uani 1 1 d . .
W12 W 0.87172(4) 0.58092(3) 0.23587(2) 0.01575(10) Uani 1 1 d . .
Si1 Si 0.7045(2) 0.3572(2) 0.25347(12) 0.0091(6) Uiso 1 1 d . .
O40 O 0.8551(6) 0.2390(6) 0.1868(3) 0.0202(18) Uani 1 1 d . .
O39 O 0.5392(6) 0.4972(5) 0.3441(3) 0.0164(17) Uani 1 1 d . .
O38 O 0.8407(7) 0.4509(6) 0.4921(3) 0.026(2) Uani 1 1 d . .
O37 O 0.5369(6) 0.2312(6) 0.3268(3) 0.0168(18) Uani 1 1 d . .
O36 O 0.5900(6) 0.5460(6) 0.2387(3) 0.0163(18) Uani 1 1 d . .
O35 O 0.4561(6) 0.0331(6) 0.2818(3) 0.0214(19) Uani 1 1 d . .
O34 O 0.7049(6) 0.2434(5) 0.2630(3) 0.0148(17) Uani 1 1 d . .
O33 O 0.9848(6) 0.5569(6) 0.2985(3) 0.0194(18) Uani 1 1 d . .
O32 O 0.7857(6) 0.2943(5) 0.3952(3) 0.0155(17) Uani 1 1 d . .
O31 O 0.4476(6) 0.3435(6) 0.2570(3) 0.0165(18) Uani 1 1 d . .
O30 O 0.6139(6) 0.0667(6) 0.2155(3) 0.0184(18) Uani 1 1 d . .
O29 O 0.7358(6) 0.5540(6) 0.1768(3) 0.0188(18) Uani 1 1 d . .
O28 O 0.7935(6) 0.6010(6) 0.2952(3) 0.0175(18) Uani 1 1 d . .
O27 O 0.7653(7) 0.0388(6) 0.1498(3) 0.025(2) Uani 1 1 d . .
O26 O 0.6510(6) 0.1872(6) 0.1325(3) 0.024(2) Uani 1 1 d . .
O25 O 0.9291(6) 0.2969(6) 0.3327(3) 0.0189(18) Uani 1 1 d . .
O24 O 0.7662(6) 0.3530(6) 0.1168(3) 0.0201(19) Uani 1 1 d . .
O23 O 0.6516(7) 0.6865(6) 0.3443(3) 0.022(2) Uani 1 1 d . .
O22 O 0.8235(6) 0.1213(6) 0.2717(3) 0.0184(18) Uani 1 1 d . .
O21 O 0.9020(6) 0.4599(6) 0.3802(3) 0.0170(18) Uani 1 1 d . .
O20 O 0.8231(6) 0.4153(5) 0.2477(3) 0.0150(17) Uani 1 1 d . .
O19 O 0.6312(6) 0.3822(6) 0.4168(3) 0.0167(18) Uani 1 1 d . .
O18 O 1.0098(6) 0.3917(6) 0.2475(3) 0.0198(19) Uani 1 1 d . .
O17 O 0.6768(6) 0.4106(5) 0.3134(3) 0.0141(17) Uani 1 1 d . .
O16 O 0.4743(6) 0.1820(6) 0.2090(3) 0.0188(19) Uani 1 1 d . .
O15 O 0.8897(7) 0.1423(6) 0.4012(3) 0.026(2) Uani 1 1 d . .
O14 O 0.9810(7) 0.3551(7) 0.1211(3) 0.030(2) Uani 1 1 d . .
O13 O 0.7520(6) 0.5525(6) 0.4010(3) 0.0192(18) Uani 1 1 d . .
O12 O 0.4681(6) 0.2529(5) 0.1006(3) 0.0171(18) Uani 1 1 d . .
O11 O 0.6146(6) 0.3602(6) 0.1918(3) 0.0178(18) Uani 1 1 d . .
O10 O 1.1117(6) 0.4554(6) 0.3705(3) 0.0235(19) Uani 1 1 d . .
O9 O 0.2925(6) 0.2471(6) 0.1507(3) 0.024(2) Uani 1 1 d . .
O8 O 0.4421(6) 0.4190(6) 0.1503(3) 0.0185(18) Uani 1 1 d . .
O7 O 0.5405(7) 0.5979(6) 0.1198(3) 0.026(2) Uani 1 1 d . .
O6 O 0.4063(6) 0.3324(6) 0.3728(3) 0.0200(19) Uani 1 1 d . .
O5 O 0.9296(7) 0.6983(6) 0.2267(4) 0.029(2) Uani 1 1 d . .
O4 O 0.6743(6) 0.1161(6) 0.3359(3) 0.0202(19) Uani 1 1 d . .
O3 O 0.5947(7) 0.2511(7) 0.0164(3) 0.030(2) Uani 1 1 d . .
O7D O 0.3711(6) 0.7145(6) 0.3517(3) 0.0202(18) Uani 1 1 d . .
O2 O 0.5887(6) 0.4217(6) 0.0860(3) 0.0195(19) Uani 1 1 d . .
O6D O 0.0677(7) 0.9686(7) 0.1147(4) 0.029(2) Uani 1 1 d . .
O5D O -0.1206(7) 0.8082(7) 0.1175(4) 0.032(2) Uani 1 1 d . .
O4D O 0.4859(7) 0.9251(6) 0.3988(3) 0.027(2) Uani 1 1 d . .
O1 O 0.9229(6) 0.5093(6) 0.1763(3) 0.0221(19) Uani 1 1 d . .
O3D O 0.1965(7) 0.7090(6) 0.2331(4) 0.026(2) Uani 1 1 d . .
O2D O 0.5294(7) 0.8326(7) 0.2731(4) 0.033(2) Uani 1 1 d . .
O1D O 0.2709(7) 0.8867(7) 0.1720(4) 0.028(2) Uani 1 1 d . .
O8D O 0.0380(8) 0.9619(7) 0.2516(4) 0.041(3) Uani 1 1 d . .
O10D O 0.0548(9) 0.7068(9) 0.0904(4) 0.053(3) Uani 1 1 d . .
O9D O 0.2158(9) 0.8620(9) 0.3575(6) 0.063(3) Uani 1 1 d . .
N7 N 0.4498(7) 0.6365(7) 0.4266(4) 0.014(2) Uani 1 1 d . .
N4 N 0.5406(8) 1.0817(7) 0.4464(4) 0.021(2) Uani 1 1 d . .
N8 N 0.1319(8) 1.1192(7) 0.2561(4) 0.017(2) Uani 1 1 d . .
N3 N 0.2650(8) 0.5754(7) 0.2233(4) 0.022(2) Uani 1 1 d . .
N1 N 0.3801(8) 0.9401(8) 0.1106(4) 0.026(3) Uani 1 1 d . .
N5 N -0.2753(8) 0.7181(8) 0.0507(4) 0.024(2) Uani 1 1 d . .
N6 N -0.0104(9) 1.0809(8) 0.0647(4) 0.028(3) Uani 1 1 d . .
C3 C 0.1964(9) 0.6237(9) 0.2392(5) 0.020(3) Uani 1 1 d . .
H3A H 0.1426 0.5888 0.2568 0.024 Uiso 1 1 calc R U
C71 C 0.3510(9) 0.5609(9) 0.4198(5) 0.024(3) Uani 1 1 d . .
H71A H 0.3638 0.5159 0.4503 0.036 Uiso 1 1 calc R U
H71B H 0.2931 0.5911 0.4263 0.036 Uiso 1 1 calc R U
H71C H 0.3297 0.5246 0.3783 0.036 Uiso 1 1 calc R U
C4 C 0.5562(10) 0.9965(9) 0.4270(5) 0.022(3) Uani 1 1 d . .
H4A H 0.6288 0.9901 0.4358 0.026 Uiso 1 1 calc R U
C5 C -0.1784(9) 0.7289(10) 0.0877(5) 0.025(3) Uani 1 1 d . .
H5A H -0.1504 0.6724 0.0920 0.030 Uiso 1 1 calc R U
C81 C 0.2357(10) 1.0957(9) 0.2613(6) 0.030(3) Uani 1 1 d . .
H81A H 0.2914 1.1557 0.2636 0.045 Uiso 1 1 calc R U
H81B H 0.2541 1.0649 0.2986 0.045 Uiso 1 1 calc R U
H81C H 0.2318 1.0505 0.2252 0.045 Uiso 1 1 calc R U
C7 C 0.4527(9) 0.7061(9) 0.3904(5) 0.018(3) Uani 1 1 d . .
H7A H 0.5197 0.7516 0.3940 0.021 Uiso 1 1 calc R U
C11 C 0.4512(10) 0.8735(9) 0.1271(5) 0.024(3) Uani 1 1 d . .
H11A H 0.5066 0.8830 0.1038 0.036 Uiso 1 1 calc R U
H11B H 0.4863 0.8872 0.1713 0.036 Uiso 1 1 calc R U
H11C H 0.4081 0.8057 0.1173 0.036 Uiso 1 1 calc R U
C82 C 0.1238(11) 1.2197(9) 0.2530(5) 0.031(3) Uani 1 1 d . .
H82A H 0.1957 1.2618 0.2564 0.046 Uiso 1 1 calc R U
H82B H 0.0751 1.2239 0.2136 0.046 Uiso 1 1 calc R U
H82C H 0.0951 1.2412 0.2869 0.046 Uiso 1 1 calc R U
C8 C 0.0416(11) 1.0509(10) 0.2522(5) 0.026(3) Uani 1 1 d . .
H8A H -0.0237 1.0711 0.2497 0.031 Uiso 1 1 calc R U
C72 C 0.5477(11) 0.6294(10) 0.4717(5) 0.029(3) Uani 1 1 d . .
H72A H 0.5301 0.5738 0.4942 0.043 Uiso 1 1 calc R U
H72B H 0.6027 0.6199 0.4503 0.043 Uiso 1 1 calc R U
H72C H 0.5756 0.6897 0.5008 0.043 Uiso 1 1 calc R U
C6 C -0.0089(12) 1.0061(9) 0.0979(5) 0.031(3) Uani 1 1 d . .
H6A H -0.0734 0.9793 0.1097 0.037 Uiso 1 1 calc R U
C31 C 0.3510(11) 0.6267(10) 0.1985(6) 0.034(3) Uani 1 1 d . .
H31A H 0.3943 0.5818 0.1891 0.051 Uiso 1 1 calc R U
H31B H 0.3196 0.6515 0.1608 0.051 Uiso 1 1 calc R U
H31C H 0.3972 0.6815 0.2289 0.051 Uiso 1 1 calc R U
C1 C 0.2986(11) 0.9415(10) 0.1358(6) 0.031(3) Uani 1 1 d . .
H1A H 0.2582 0.9888 0.1251 0.037 Uiso 1 1 calc R U
C41 C 0.4283(10) 1.0959(10) 0.4345(6) 0.031(3) Uani 1 1 d . .
H41A H 0.4304 1.1624 0.4516 0.047 Uiso 1 1 calc R U
H41B H 0.3959 1.0863 0.3900 0.047 Uiso 1 1 calc R U
H41C H 0.3847 1.0485 0.4541 0.047 Uiso 1 1 calc R U
N1S N 0.1783(9) 0.2075(8) 0.4693(4) 0.026(2) Uani 1 1 d . .
O1S O 0.2369(9) 0.0992(7) 0.5306(4) 0.045(3) Uani 1 1 d . .
N2 N 0.7096(9) 0.8609(8) 0.2788(4) 0.026(3) Uani 1 1 d . .
N10 N 0.1367(9) 0.5958(8) 0.0598(4) 0.032(3) Uani 1 1 d . .
N9 N 0.0976(9) 0.7923(8) 0.4117(5) 0.035(3) Uani 1 1 d . .
C1S C 0.2112(11) 0.1766(10) 0.5233(6) 0.032(3) Uani 1 1 d . .
H1SA H 0.2150 0.2182 0.5593 0.038 Uiso 1 1 calc R U
C2 C 0.6267(11) 0.8655(9) 0.3009(6) 0.030(3) Uani 1 1 d . .
H2A H 0.6416 0.8967 0.3419 0.035 Uiso 1 1 calc R U
C51 C -0.3371(11) 0.6245(10) 0.0142(5) 0.035(4) Uani 1 1 d . .
H51A H -0.4066 0.6321 -0.0101 0.052 Uiso 1 1 calc R U
H51B H -0.2961 0.6036 -0.0136 0.052 Uiso 1 1 calc R U
H51C H -0.3499 0.5753 0.0418 0.052 Uiso 1 1 calc R U
C2S C 0.1724(13) 0.1517(12) 0.4124(5) 0.046(4) Uani 1 1 d . .
H2SA H 0.1466 0.1863 0.3781 0.068 Uiso 1 1 calc R U
H2SB H 0.2445 0.1428 0.4119 0.068 Uiso 1 1 calc R U
H2SC H 0.1222 0.0877 0.4084 0.068 Uiso 1 1 calc R U
C12 C 0.4073(11) 1.0068(10) 0.0670(6) 0.040(4) Uani 1 1 d . .
H12A H 0.4700 0.9941 0.0538 0.059 Uiso 1 1 calc R U
H12B H 0.3454 0.9967 0.0312 0.059 Uiso 1 1 calc R U
H12C H 0.4249 1.0744 0.0869 0.059 Uiso 1 1 calc R U
C21 C 0.6970(12) 0.8138(11) 0.2171(5) 0.038(4) Uani 1 1 d . .
H21A H 0.7686 0.8182 0.2093 0.058 Uiso 1 1 calc R U
H21B H 0.6590 0.7450 0.2133 0.058 Uiso 1 1 calc R U
H21C H 0.6551 0.8465 0.1869 0.058 Uiso 1 1 calc R U
C42 C 0.6306(11) 1.1630(10) 0.4790(5) 0.035(4) Uani 1 1 d . .
H42A H 0.6026 1.2192 0.4894 0.052 Uiso 1 1 calc R U
H42B H 0.6696 1.1434 0.5169 0.052 Uiso 1 1 calc R U
H42C H 0.6800 1.1809 0.4526 0.052 Uiso 1 1 calc R U
C3S C 0.1529(12) 0.3020(10) 0.4653(6) 0.041(4) Uani 1 1 d . .
H3SA H 0.1304 0.3113 0.4219 0.062 Uiso 1 1 calc R U
H3SB H 0.0941 0.3051 0.4851 0.062 Uiso 1 1 calc R U
H3SC H 0.2172 0.3536 0.4862 0.062 Uiso 1 1 calc R U
C22 C 0.8182(11) 0.8950(11) 0.3188(6) 0.041(4) Uani 1 1 d . .
H22A H 0.8711 0.8867 0.2955 0.061 Uiso 1 1 calc R U
H22B H 0.8308 0.9642 0.3343 0.061 Uiso 1 1 calc R U
H22C H 0.8258 0.8569 0.3535 0.061 Uiso 1 1 calc R U
C32 C 0.2654(12) 0.4775(10) 0.2374(7) 0.041(4) Uani 1 1 d . .
H32A H 0.3215 0.4551 0.2219 0.061 Uiso 1 1 calc R U
H32B H 0.2805 0.4773 0.2821 0.061 Uiso 1 1 calc R U
H32C H 0.1945 0.4337 0.2177 0.061 Uiso 1 1 calc R U
C9 C 0.1643(11) 0.7901(12) 0.3752(6) 0.039(4) Uani 1 1 d . .
H9A H 0.1731 0.7279 0.3615 0.047 Uiso 1 1 calc R U
C91 C 0.0404(13) 0.7068(12) 0.4324(6) 0.048(4) Uani 1 1 d . .
H91A H -0.0037 0.7264 0.4587 0.072 Uiso 1 1 calc R U
H91B H -0.0066 0.6615 0.3966 0.072 Uiso 1 1 calc R U
H91C H 0.0927 0.6746 0.4559 0.072 Uiso 1 1 calc R U
C101 C 0.2058(13) 0.6625(12) 0.0325(6) 0.053(5) Uani 1 1 d . .
H10A H 0.2480 0.6271 0.0124 0.079 Uiso 1 1 calc R U
H10B H 0.1616 0.6927 0.0019 0.079 Uiso 1 1 calc R U
H10C H 0.2551 0.7134 0.0645 0.079 Uiso 1 1 calc R U
C61 C -0.1079(14) 1.1157(12) 0.0426(6) 0.052(5) Uani 1 1 d . .
H61A H -0.0914 1.1706 0.0195 0.078 Uiso 1 1 calc R U
H61B H -0.1644 1.0626 0.0157 0.078 Uiso 1 1 calc R U
H61C H -0.1335 1.1372 0.0778 0.078 Uiso 1 1 calc R U
C62 C 0.0854(12) 1.1321(11) 0.0496(7) 0.054(5) Uani 1 1 d . .
H62A H 0.0688 1.1840 0.0253 0.082 Uiso 1 1 calc R U
H62B H 0.1412 1.1608 0.0875 0.082 Uiso 1 1 calc R U
H62C H 0.1119 1.0864 0.0255 0.082 Uiso 1 1 calc R U
C10 C 0.0719(12) 0.6220(15) 0.0894(6) 0.053(5) Uani 1 1 d . .
H10D H 0.0357 0.5762 0.1111 0.064 Uiso 1 1 calc R U
C52 C -0.3242(12) 0.7990(12) 0.0441(6) 0.048(5) Uani 1 1 d . .
H52A H -0.3957 0.7777 0.0149 0.072 Uiso 1 1 calc R U
H52B H -0.3322 0.8239 0.0841 0.072 Uiso 1 1 calc R U
H52C H -0.2784 0.8508 0.0286 0.072 Uiso 1 1 calc R U
C92 C 0.0798(13) 0.8861(12) 0.4322(8) 0.066(6) Uani 1 1 d . .
H92A H 0.0292 0.8763 0.4586 0.099 Uiso 1 1 calc R U
H92B H 0.1488 0.9295 0.4556 0.099 Uiso 1 1 calc R U
H92C H 0.0494 0.9157 0.3964 0.099 Uiso 1 1 calc R U
C102 C 0.1503(16) 0.4954(11) 0.0552(7) 0.067(6) Uani 1 1 d . .
H10E H 0.2027 0.4902 0.0310 0.101 Uiso 1 1 calc R U
H10F H 0.1766 0.4789 0.0966 0.101 Uiso 1 1 calc R U
H10G H 0.0805 0.4502 0.0349 0.101 Uiso 1 1 calc R U

loop_
_atom_site_aniso_label
_atom_site_aniso_U_11
_atom_site_aniso_U_22
_atom_site_aniso_U_33
_atom_site_aniso_U_23
_atom_site_aniso_U_13
_atom_site_aniso_U_12
Pb2 0.0162(2) 0.0149(2) 0.0254(2) 0.00807(18) 0.00188(19) 0.00154(19)
Pb1 0.0150(2) 0.0240(3) 0.0216(2) 0.00803(19) 0.00384(18) 0.0041(2)
W1 0.0127(2) 0.0122(2) 0.0179(2) 0.00403(18) 0.00209(18) 0.00335(19)
W2 0.0180(2) 0.0100(2) 0.0151(2) 0.00137(17) 0.00344(18) 0.00375(19)
W3 0.0128(2) 0.0145(2) 0.0154(2) 0.00472(18) 0.00616(18) 0.00344(19)
W4 0.0158(2) 0.0149(3) 0.0237(2) -0.00219(19) 0.0060(2) 0.0038(2)
W5 0.0093(2) 0.0148(3) 0.0175(2) 0.00302(18) 0.00151(18) 0.00000(19)
W6 0.0161(2) 0.0198(3) 0.0129(2) 0.00650(18) 0.00257(18) 0.0053(2)
W7 0.0149(2) 0.0164(3) 0.01009(19) 0.00258(18) 0.00030(18) 0.0013(2)
W8 0.0114(2) 0.0097(2) 0.0204(2) 0.00133(18) 0.00636(18) -0.00007(19)
W9 0.0186(3) 0.0217(3) 0.01032(19) -0.00049(19) 0.00179(18) 0.0013(2)
W10 0.0098(2) 0.0193(3) 0.01095(19) 0.00262(18) 0.00163(17) 0.00037(19)
W11 0.0129(2) 0.0220(3) 0.0193(2) 0.0017(2) 0.00800(19) 0.0004(2)
W12 0.0135(2) 0.0142(3) 0.0190(2) 0.00624(19) 0.00544(19) -0.0008(2)
O40 0.014(4) 0.019(5) 0.033(4) 0.008(4) 0.012(4) 0.006(4)
O39 0.021(5) 0.010(4) 0.020(4) 0.006(3) 0.006(3) 0.008(4)
O38 0.033(5) 0.028(5) 0.015(4) 0.008(4) 0.001(4) 0.006(4)
O37 0.024(5) 0.014(4) 0.015(4) 0.002(3) 0.008(3) 0.008(4)
O36 0.006(4) 0.027(5) 0.011(3) -0.004(3) 0.002(3) -0.004(3)
O35 0.019(5) 0.010(4) 0.031(4) 0.008(3) 0.003(4) -0.004(4)
O34 0.017(4) 0.013(4) 0.016(4) 0.004(3) 0.003(3) 0.007(3)
O33 0.024(5) 0.014(4) 0.016(4) 0.006(3) -0.001(3) 0.004(4)
O32 0.026(5) 0.007(4) 0.016(3) 0.002(3) 0.010(3) 0.003(3)
O31 0.019(4) 0.018(5) 0.013(3) 0.001(3) 0.002(3) 0.008(4)
O30 0.015(4) 0.017(5) 0.022(4) -0.003(3) 0.008(3) 0.001(4)
O29 0.018(4) 0.023(5) 0.014(3) 0.003(3) 0.002(3) 0.003(4)
O28 0.019(4) 0.018(5) 0.016(4) 0.010(3) 0.004(3) 0.006(4)
O27 0.032(5) 0.020(5) 0.027(4) -0.003(4) 0.017(4) 0.005(4)
O26 0.021(5) 0.024(5) 0.019(4) -0.004(4) 0.008(3) -0.009(4)
O25 0.018(4) 0.017(5) 0.027(4) 0.006(3) 0.015(4) 0.005(4)
O24 0.021(5) 0.022(5) 0.014(4) 0.002(3) -0.002(3) 0.005(4)
O23 0.035(5) 0.013(4) 0.019(4) -0.001(3) 0.010(4) 0.002(4)
O22 0.017(4) 0.012(4) 0.027(4) 0.005(3) 0.009(4) 0.002(4)
O21 0.020(4) 0.013(4) 0.018(4) -0.001(3) 0.011(3) 0.000(4)
O20 0.015(4) 0.012(4) 0.018(4) -0.001(3) 0.011(3) -0.001(3)
O19 0.021(5) 0.016(4) 0.010(3) 0.000(3) 0.003(3) 0.000(4)
O18 0.017(4) 0.026(5) 0.018(4) 0.003(3) 0.002(3) 0.013(4)
O17 0.015(4) 0.013(4) 0.015(3) 0.002(3) 0.003(3) 0.005(3)
O16 0.022(5) 0.025(5) 0.009(3) 0.002(3) 0.005(3) 0.003(4)
O15 0.021(5) 0.027(5) 0.028(4) 0.008(4) 0.000(4) 0.008(4)
O14 0.019(5) 0.046(6) 0.026(4) 0.000(4) 0.018(4) -0.002(4)
O13 0.028(5) 0.018(5) 0.014(4) 0.007(3) 0.001(3) 0.014(4)
O12 0.025(5) 0.010(4) 0.015(3) 0.001(3) 0.006(3) -0.001(4)
O11 0.016(4) 0.014(4) 0.020(4) 0.005(3) 0.004(3) -0.003(4)
O10 0.012(4) 0.024(5) 0.034(4) 0.002(4) 0.005(4) 0.004(4)
O9 0.013(4) 0.030(5) 0.023(4) 0.004(4) -0.003(3) 0.001(4)
O8 0.017(4) 0.018(5) 0.019(4) 0.005(3) 0.003(3) 0.001(4)
O7 0.028(5) 0.033(5) 0.016(4) 0.009(4) 0.009(4) 0.001(4)
O6 0.024(5) 0.024(5) 0.014(4) 0.007(3) 0.007(3) 0.006(4)
O5 0.027(5) 0.023(5) 0.034(5) 0.011(4) 0.008(4) 0.000(4)
O4 0.008(4) 0.024(5) 0.026(4) 0.001(4) 0.003(3) 0.003(4)
O3 0.033(5) 0.036(6) 0.015(4) -0.008(4) 0.005(4) -0.001(5)
O7D 0.013(4) 0.018(5) 0.026(4) 0.011(4) 0.000(3) 0.000(4)
O2 0.027(5) 0.022(5) 0.012(3) 0.004(3) 0.011(3) 0.006(4)
O6D 0.024(5) 0.035(6) 0.033(5) 0.013(4) 0.012(4) 0.012(5)
O5D 0.023(5) 0.029(6) 0.038(5) 0.010(4) -0.006(4) 0.005(4)
O4D 0.027(5) 0.023(5) 0.025(4) 0.005(4) 0.002(4) 0.000(4)
O1 0.022(5) 0.022(5) 0.021(4) 0.004(3) 0.008(4) 0.001(4)
O3D 0.019(5) 0.016(5) 0.039(5) 0.008(4) -0.002(4) 0.002(4)
O2D 0.030(6) 0.039(6) 0.032(5) 0.007(4) 0.008(4) 0.014(5)
O1D 0.023(5) 0.030(6) 0.029(4) 0.008(4) 0.002(4) 0.004(4)
O8D 0.049(7) 0.036(6) 0.039(5) 0.001(5) 0.023(5) 0.002(5)
O10D 0.055(8) 0.066(9) 0.034(5) -0.012(6) 0.004(5) 0.021(7)
O9D 0.055(8) 0.045(8) 0.108(9) 0.026(7) 0.051(7) 0.012(6)
N7 0.006(5) 0.022(6) 0.013(4) 0.003(4) 0.005(4) 0.001(4)
N4 0.034(6) 0.017(6) 0.020(5) 0.009(4) 0.016(5) 0.011(5)
N8 0.020(5) 0.010(5) 0.024(5) 0.004(4) 0.008(4) 0.005(4)
N3 0.011(5) 0.010(5) 0.042(6) 0.012(5) 0.000(5) 0.002(4)
N1 0.020(6) 0.025(6) 0.026(5) 0.000(5) 0.004(5) -0.004(5)
N5 0.013(5) 0.036(7) 0.021(5) 0.010(5) 0.000(4) 0.003(5)
N6 0.044(7) 0.024(6) 0.017(5) 0.010(4) 0.003(5) 0.015(6)
C3 0.015(6) 0.017(7) 0.026(6) 0.002(5) 0.001(5) 0.004(5)
C71 0.012(6) 0.028(8) 0.029(6) 0.008(6) 0.002(5) -0.002(6)
C4 0.028(7) 0.013(6) 0.029(6) 0.005(5) 0.016(6) 0.002(6)
C5 0.014(6) 0.041(9) 0.027(6) 0.021(6) 0.008(5) 0.012(6)
C81 0.020(7) 0.019(7) 0.052(8) 0.004(6) 0.016(6) 0.001(6)
C7 0.009(6) 0.022(7) 0.025(6) 0.005(5) 0.006(5) 0.007(5)
C11 0.024(7) 0.019(7) 0.033(6) 0.006(5) 0.012(6) 0.009(6)
C82 0.042(9) 0.025(8) 0.030(7) 0.014(6) 0.010(6) 0.013(7)
C8 0.027(7) 0.029(8) 0.021(6) -0.001(6) 0.001(5) 0.009(6)
C72 0.040(8) 0.033(8) 0.017(5) 0.015(5) 0.007(6) 0.012(7)
C6 0.051(10) 0.021(7) 0.030(7) 0.010(6) 0.027(7) 0.006(7)
C31 0.030(8) 0.031(8) 0.043(8) 0.009(6) 0.022(7) -0.002(7)
C1 0.024(8) 0.030(8) 0.036(7) 0.007(6) 0.004(6) 0.005(6)
C41 0.026(8) 0.036(9) 0.035(7) 0.008(6) 0.007(6) 0.013(7)
N1S 0.030(6) 0.022(6) 0.023(5) 0.004(4) 0.002(5) 0.006(5)
O1S 0.061(8) 0.038(7) 0.043(5) 0.014(5) 0.008(5) 0.033(6)
N2 0.037(7) 0.019(6) 0.033(5) 0.009(5) 0.023(5) 0.009(5)
N10 0.035(7) 0.032(7) 0.027(5) -0.002(5) 0.014(5) 0.001(6)
N9 0.030(7) 0.025(7) 0.048(7) 0.012(6) 0.005(6) 0.007(6)
C1S 0.034(8) 0.027(8) 0.036(7) 0.008(6) 0.010(6) 0.006(7)
C2 0.029(8) 0.016(7) 0.045(8) 0.000(6) 0.012(7) 0.005(6)
C51 0.026(8) 0.049(10) 0.022(6) 0.012(6) -0.007(6) 0.008(7)
C2S 0.057(11) 0.065(12) 0.022(6) 0.006(7) 0.003(7) 0.036(9)
C12 0.037(9) 0.038(9) 0.035(7) 0.020(7) 0.009(7) -0.013(7)
C21 0.042(9) 0.050(10) 0.028(7) 0.014(7) 0.017(7) 0.010(8)
C42 0.037(9) 0.029(8) 0.033(7) -0.009(6) 0.013(6) -0.003(7)
C3S 0.044(10) 0.031(9) 0.042(8) 0.011(7) -0.001(7) 0.005(8)
C22 0.033(9) 0.040(10) 0.059(9) 0.013(8) 0.028(8) 0.009(7)
C32 0.039(9) 0.023(8) 0.068(10) 0.023(7) 0.022(8) 0.008(7)
C9 0.029(8) 0.048(11) 0.043(8) -0.005(7) 0.007(7) 0.020(8)
C91 0.054(11) 0.051(11) 0.037(8) 0.001(7) 0.016(8) 0.004(9)
C101 0.065(12) 0.055(11) 0.053(9) 0.027(8) 0.045(9) 0.008(9)
C61 0.086(14) 0.052(11) 0.031(7) 0.012(7) 0.018(8) 0.037(10)
C62 0.045(10) 0.031(9) 0.068(10) 0.027(8) -0.009(8) -0.017(8)
C10 0.034(9) 0.089(15) 0.026(7) -0.012(9) 0.017(7) -0.009(10)
C52 0.039(9) 0.085(14) 0.023(7) 0.009(8) -0.007(6) 0.035(9)
C92 0.054(12) 0.046(11) 0.119(15) 0.011(11) 0.063(11) 0.012(9)
C102 0.113(18) 0.031(10) 0.050(9) -0.008(8) 0.030(10) -0.005(11)

loop_
_atom_type_symbol
_atom_type_description
_atom_type_scat_dispersion_real
_atom_type_scat_dispersion_imag
_atom_type_scat_source
H H 0.0000 0.0000 'International Tables Vol C Tables 4.2.6.8 and 6.1.1.4'
C C 0.0033 0.0016 'International Tables Vol C Tables 4.2.6.8 and 6.1.1.4'
N N 0.0061 0.0033 'International Tables Vol C Tables 4.2.6.8 and 6.1.1.4'
O O 0.0106 0.0060 'International Tables Vol C Tables 4.2.6.8 and 6.1.1.4'
Si Si 0.0817 0.0704 'International Tables Vol C Tables 4.2.6.8 and 6.1.1.4'
W W -0.8490 6.8722 'International Tables Vol C Tables 4.2.6.8 and 6.1.1.4'
Pb Pb -3.3944 10.1111 'International Tables Vol C Tables 4.2.6.8 and 6.1.1.4'

loop_
_geom_angle_atom_site_label_1
_geom_angle_atom_site_label_2
_geom_angle_atom_site_label_3
_geom_angle
_geom_angle_site_symmetry_1
_geom_angle_site_symmetry_3
O7D Pb2 O4D 77.2(3) . .
O7D Pb2 O2D 85.2(3) . .
O4D Pb2 O2D 82.7(3) . .
O7D Pb2 O9D 81.1(3) . .
O4D Pb2 O9D 83.5(3) . .
O2D Pb2 O9D 162.3(3) . .
O7D Pb2 O35 148.8(2) . 1_565
O4D Pb2 O35 75.5(3) . 1_565
O2D Pb2 O35 76.7(3) . 1_565
O9D Pb2 O35 110.2(3) . 1_565
O7D Pb2 O3D 74.3(3) . .
O4D Pb2 O3D 148.3(3) . .
O2D Pb2 O3D 108.2(3) . .
O9D Pb2 O3D 78.8(3) . .
O35 Pb2 O3D 135.5(2) 1_565 .
O5D Pb1 O10D 77.8(3) . .
O5D Pb1 O8D 90.1(3) . .
O10D Pb1 O8D 166.7(4) . .
O5D Pb1 O6D 73.5(3) . .
O10D Pb1 O6D 93.0(3) . .
O8D Pb1 O6D 78.2(3) . .
O5D Pb1 O1D 140.5(3) . .
O10D Pb1 O1D 81.7(3) . .
O8D Pb1 O1D 105.1(3) . .
O6D Pb1 O1D 74.3(3) . .
O5D Pb1 O5 71.8(3) . 1_455
O10D Pb1 O5 93.1(3) . 1_455
O8D Pb1 O5 88.1(3) . 1_455
O6D Pb1 O5 142.5(3) . 1_455
O1D Pb1 O5 143.2(3) . 1_455
O15 W1 O32 101.6(3) . .
O15 W1 O25 101.6(4) . .
O32 W1 O25 85.8(3) . .
O15 W1 O4 101.1(4) . .
O32 W1 O4 90.1(3) . .
O25 W1 O4 157.3(3) . .
O15 W1 O22 101.4(4) . .
O32 W1 O22 156.9(3) . .
O25 W1 O22 87.5(3) . .
O4 W1 O22 87.6(3) . .
O15 W1 O34 170.8(3) . .
O32 W1 O34 85.3(3) . .
O25 W1 O34 84.8(3) . .
O4 W1 O34 72.5(3) . .
O22 W1 O34 72.1(3) . .
O23 W2 O36 103.6(4) . .
O23 W2 O28 101.5(4) . .
O36 W2 O28 85.7(3) . .
O23 W2 O39 99.3(3) . .
O36 W2 O39 90.4(3) . .
O28 W2 O39 159.1(3) . .
O23 W2 O13 98.5(3) . .
O36 W2 O13 157.8(3) . .
O28 W2 O13 87.4(3) . .
O39 W2 O13 88.6(3) . .
O23 W2 O17 168.8(3) . .
O36 W2 O17 85.5(3) . .
O28 W2 O17 85.5(3) . .
O39 W2 O17 73.8(3) . .
O13 W2 O17 72.9(3) . .
O6 W3 O37 101.3(4) . .
O6 W3 O31 101.1(3) . .
O37 W3 O31 85.8(3) . .
O6 W3 O19 100.9(3) . .
O37 W3 O19 89.9(3) . .
O31 W3 O19 158.0(3) . .
O6 W3 O39 101.1(4) . .
O37 W3 O39 157.6(3) . .
O31 W3 O39 88.3(3) . .
O19 W3 O39 87.6(3) . .
O6 W3 O17 171.8(3) . .
O37 W3 O17 84.6(3) . .
O31 W3 O17 84.8(3) . .
O19 W3 O17 73.3(3) . .
O39 W3 O17 73.3(3) . .
O27 W4 O22 100.1(4) . .
O27 W4 O40 101.8(4) . .
O22 W4 O40 89.4(3) . .
O27 W4 O26 103.0(4) . .
O22 W4 O26 156.9(3) . .
O40 W4 O26 85.5(3) . .
O27 W4 O30 100.5(3) . .
O22 W4 O30 87.8(3) . .
O40 W4 O30 157.6(3) . .
O26 W4 O30 88.3(3) . .
O27 W4 O34 170.2(3) . .
O22 W4 O34 73.0(3) . .
O40 W4 O34 85.4(3) . .
O26 W4 O34 84.1(3) . .
O30 W4 O34 72.6(3) . .
O10 W5 O21 103.5(3) . .
O10 W5 O25 103.0(4) . .
O21 W5 O25 86.4(3) . .
O10 W5 O18 100.1(3) . .
O21 W5 O18 156.4(3) . .
O25 W5 O18 89.9(3) . .
O10 W5 O33 98.9(4) . .
O21 W5 O33 88.1(3) . .
O25 W5 O33 158.0(3) . .
O18 W5 O33 86.7(3) . .
O10 W5 O20 167.7(3) . .
O21 W5 O20 84.8(3) . .
O25 W5 O20 86.4(3) . .
O18 W5 O20 71.7(3) . .
O33 W5 O20 71.9(3) . .
O7 W6 O2 101.7(3) . .
O7 W6 O36 101.9(4) . .
O2 W6 O36 156.3(3) . .
O7 W6 O29 102.1(4) . .
O2 W6 O29 91.1(3) . .
O36 W6 O29 85.6(3) . .
O7 W6 O8 99.9(4) . .
O2 W6 O8 86.9(3) . .
O36 W6 O8 87.5(3) . .
O29 W6 O8 157.9(3) . .
O7 W6 O11 170.6(3) . .
O2 W6 O11 73.0(3) . .
O36 W6 O11 83.4(3) . .
O29 W6 O11 85.9(3) . .
O8 W6 O11 72.4(3) . .
O38 W7 O21 102.6(4) . .
O38 W7 O13 99.6(4) . .
O21 W7 O13 89.5(3) . .
O38 W7 O32 102.7(4) . .
O21 W7 O32 85.4(3) . .
O13 W7 O32 157.7(3) . .
O38 W7 O19 99.6(3) . .
O21 W7 O19 157.7(3) . .
O13 W7 O19 87.7(3) . .
O32 W7 O19 88.9(3) . .
O38 W7 O17 169.5(3) . .
O21 W7 O17 85.1(3) . .
O13 W7 O17 73.0(3) . .
O32 W7 O17 84.9(3) . .
O19 W7 O17 73.0(3) . .
O35 W8 O16 101.2(4) . .
O35 W8 O30 101.4(3) . .
O16 W8 O30 91.2(3) . .
O35 W8 O37 100.5(3) . .
O16 W8 O37 86.0(3) . .
O30 W8 O37 158.1(3) . .
O35 W8 O4 99.7(4) . .
O16 W8 O4 159.0(3) . .
O30 W8 O4 87.2(3) . .
O37 W8 O4 87.7(3) . .
O35 W8 O34 171.2(3) . .
O16 W8 O34 86.3(3) . .
O30 W8 O34 73.7(3) . .
O37 W8 O34 84.5(3) . .
O4 W8 O34 73.1(3) . .
O3 W9 O26 102.4(4) . .
O3 W9 O24 102.4(4) . .
O26 W9 O24 85.6(3) . .
O3 W9 O2 100.7(4) . .
O26 W9 O2 156.9(3) . .
O24 W9 O2 88.4(3) . .
O3 W9 O12 99.8(3) . .
O26 W9 O12 90.3(3) . .
O24 W9 O12 157.8(3) . .
O2 W9 O12 86.9(3) . .
O3 W9 O11 170.5(4) . .
O26 W9 O11 84.3(3) . .
O24 W9 O11 84.7(3) . .
O2 W9 O11 73.0(3) . .
O12 W9 O11 73.2(3) . .
O9 W10 O31 101.7(3) . .
O9 W10 O8 100.6(4) . .
O31 W10 O8 90.3(3) . .
O9 W10 O12 99.9(3) . .
O31 W10 O12 158.3(3) . .
O8 W10 O12 88.0(3) . .
O9 W10 O16 101.4(4) . .
O31 W10 O16 84.6(3) . .
O8 W10 O16 158.0(3) . .
O12 W10 O16 88.9(3) . .
O9 W10 O11 171.6(3) . .
O31 W10 O11 84.8(3) . .
O8 W10 O11 73.9(3) . .
O12 W10 O11 73.9(3) . .
O16 W10 O11 84.3(3) . .
O14 W11 O24 101.8(4) . .
O14 W11 O18 101.3(4) . .
O24 W11 O18 156.9(3) . .
O14 W11 O1 100.0(4) . .
O24 W11 O1 89.7(3) . .
O18 W11 O1 88.0(3) . .
O14 W11 O40 101.9(4) . .
O24 W11 O40 86.0(3) . .
O18 W11 O40 87.6(3) . .
O1 W11 O40 158.1(3) . .
O14 W11 O20 170.5(3) . .
O24 W11 O20 84.9(3) . .
O18 W11 O20 72.4(3) . .
O1 W11 O20 73.1(3) . .
O40 W11 O20 85.1(3) . .
O5 W12 O28 102.4(4) . .
O5 W12 O29 102.2(4) . .
O28 W12 O29 85.9(3) . .
O5 W12 O33 100.0(4) . .
O28 W12 O33 90.2(3) . .
O29 W12 O33 157.7(3) . .
O5 W12 O1 99.6(4) . .
O28 W12 O1 157.9(3) . .
O29 W12 O1 87.5(3) . .
O33 W12 O1 87.9(3) . .
O5 W12 O20 169.6(3) . .
O28 W12 O20 85.6(3) . .
O29 W12 O20 84.8(3) . .
O33 W12 O20 73.0(3) . .
O1 W12 O20 72.9(3) . .
O11 Si1 O20 109.3(4) . .
O11 Si1 O34 109.8(4) . .
O20 Si1 O34 109.8(4) . .
O11 Si1 O17 109.7(4) . .
O20 Si1 O17 109.0(4) . .
O34 Si1 O17 109.2(4) . .
W4 O40 W11 150.9(5) . .
W2 O39 W3 121.2(4) . .
W3 O37 W8 151.2(4) . .
W2 O36 W6 152.1(4) . .
W8 O35 Pb2 159.8(5) . 1_545
Si1 O34 W8 123.4(4) . .
Si1 O34 W4 124.1(4) . .
W8 O34 W4 91.6(3) . .
Si1 O34 W1 124.5(4) . .
W8 O34 W1 91.9(3) . .
W4 O34 W1 91.7(3) . .
W12 O33 W5 123.5(4) . .
W1 O32 W7 151.7(4) . .
W10 O31 W3 152.2(4) . .
W8 O30 W4 122.1(4) . .
W12 O29 W6 150.8(4) . .
W12 O28 W2 150.7(4) . .
W9 O26 W4 152.4(4) . .
W5 O25 W1 150.5(4) . .
W11 O24 W9 151.3(4) . .
W4 O22 W1 123.1(4) . .
W5 O21 W7 151.6(4) . .
Si1 O20 W12 125.1(4) . .
Si1 O20 W11 124.0(4) . .
W12 O20 W11 91.9(2) . .
Si1 O20 W5 123.1(4) . .
W12 O20 W5 91.7(2) . .
W11 O20 W5 91.4(3) . .
W3 O19 W7 121.6(3) . .
W11 O18 W5 124.5(4) . .
Si1 O17 W2 123.7(4) . .
Si1 O17 W3 123.5(4) . .
W2 O17 W3 91.7(3) . .
Si1 O17 W7 124.3(4) . .
W2 O17 W7 92.3(2) . .
W3 O17 W7 92.1(2) . .
W8 O16 W10 151.7(4) . .
W7 O13 W2 121.8(4) . .
W10 O12 W9 121.8(4) . .
Si1 O11 W10 125.1(4) . .
Si1 O11 W9 124.1(4) . .
W10 O11 W9 91.2(2) . .
Si1 O11 W6 124.1(4) . .
W10 O11 W6 91.3(3) . .
W9 O11 W6 90.9(2) . .
W10 O8 W6 122.3(4) . .
W12 O5 Pb1 151.7(4) . 1_655
W1 O4 W8 122.4(4) . .
C7 O7D Pb2 124.4(7) . .
W6 O2 W9 123.2(4) . .
C6 O6D Pb1 124.1(8) . .
C5 O5D Pb1 123.9(8) . .
C4 O4D Pb2 144.9(8) . .
W11 O1 W12 122.1(4) . .
C3 O3D Pb2 120.4(7) . .
C2 O2D Pb2 131.3(8) . .
C1 O1D Pb1 123.1(8) . .
C8 O8D Pb1 136.4(8) . .
C10 O10D Pb1 130.5(9) . .
C9 O9D Pb2 123.7(10) . .
C7 N7 C71 120.8(10) . .
C7 N7 C72 121.0(10) . .
C71 N7 C72 118.1(10) . .
C4 N4 C42 121.8(11) . .
C4 N4 C41 119.4(11) . .
C42 N4 C41 118.7(10) . .
C8 N8 C81 122.1(11) . .
C8 N8 C82 118.2(11) . .
C81 N8 C82 119.7(10) . .
C3 N3 C32 122.1(11) . .
C3 N3 C31 119.0(11) . .
C32 N3 C31 118.4(11) . .
C1 N1 C12 122.1(13) . .
C1 N1 C11 121.4(11) . .
C12 N1 C11 116.5(11) . .
C5 N5 C52 120.7(11) . .
C5 N5 C51 122.3(12) . .
C52 N5 C51 117.0(10) . .
C6 N6 C62 121.1(13) . .
C6 N6 C61 122.7(13) . .
C62 N6 C61 116.2(12) . .
O3D C3 N3 125.8(12) . .
O3D C3 H3A 117.1 . .
N3 C3 H3A 117.1 . .
N7 C71 H71A 109.5 . .
N7 C71 H71B 109.5 . .
H71A C71 H71B 109.5 . .
N7 C71 H71C 109.5 . .
H71A C71 H71C 109.5 . .
H71B C71 H71C 109.5 . .
O4D C4 N4 126.2(13) . .
O4D C4 H4A 116.9 . .
N4 C4 H4A 116.9 . .
O5D C5 N5 124.6(13) . .
O5D C5 H5A 117.7 . .
N5 C5 H5A 117.7 . .
N8 C81 H81A 109.5 . .
N8 C81 H81B 109.5 . .
H81A C81 H81B 109.5 . .
N8 C81 H81C 109.5 . .
H81A C81 H81C 109.5 . .
H81B C81 H81C 109.5 . .
O7D C7 N7 122.7(11) . .
O7D C7 H7A 118.7 . .
N7 C7 H7A 118.7 . .
N1 C11 H11A 109.5 . .
N1 C11 H11B 109.5 . .
H11A C11 H11B 109.5 . .
N1 C11 H11C 109.5 . .
H11A C11 H11C 109.5 . .
H11B C11 H11C 109.5 . .
N8 C82 H82A 109.5 . .
N8 C82 H82B 109.5 . .
H82A C82 H82B 109.5 . .
N8 C82 H82C 109.5 . .
H82A C82 H82C 109.5 . .
H82B C82 H82C 109.5 . .
O8D C8 N8 123.8(13) . .
O8D C8 H8A 118.1 . .
N8 C8 H8A 118.1 . .
N7 C72 H72A 109.5 . .
N7 C72 H72B 109.5 . .
H72A C72 H72B 109.5 . .
N7 C72 H72C 109.5 . .
H72A C72 H72C 109.5 . .
H72B C72 H72C 109.5 . .
O6D C6 N6 126.5(13) . .
O6D C6 H6A 116.8 . .
N6 C6 H6A 116.8 . .
N3 C31 H31A 109.5 . .
N3 C31 H31B 109.5 . .
H31A C31 H31B 109.5 . .
N3 C31 H31C 109.5 . .
H31A C31 H31C 109.5 . .
H31B C31 H31C 109.5 . .
O1D C1 N1 125.1(14) . .
O1D C1 H1A 117.4 . .
N1 C1 H1A 117.4 . .
N4 C41 H41A 109.5 . .
N4 C41 H41B 109.5 . .
H41A C41 H41B 109.5 . .
N4 C41 H41C 109.5 . .
H41A C41 H41C 109.5 . .
H41B C41 H41C 109.5 . .
C1S N1S C2S 121.6(12) . .
C1S N1S C3S 121.7(11) . .
C2S N1S C3S 116.5(11) . .
C2 N2 C22 119.4(10) . .
C2 N2 C21 122.1(12) . .
C22 N2 C21 118.3(11) . .
C10 N10 C101 123.3(14) . .
C10 N10 C102 121.8(14) . .
C101 N10 C102 114.8(12) . .
C9 N9 C91 124.2(13) . .
C9 N9 C92 118.7(13) . .
C91 N9 C92 117.1(12) . .
O1S C1S N1S 125.7(13) . .
O1S C1S H1SA 117.1 . .
N1S C1S H1SA 117.1 . .
O2D C2 N2 125.9(12) . .
O2D C2 H2A 117.1 . .
N2 C2 H2A 117.1 . .
N5 C51 H51A 109.5 . .
N5 C51 H51B 109.5 . .
H51A C51 H51B 109.5 . .
N5 C51 H51C 109.5 . .
H51A C51 H51C 109.5 . .
H51B C51 H51C 109.5 . .
N1S C2S H2SA 109.5 . .
N1S C2S H2SB 109.5 . .
H2SA C2S H2SB 109.5 . .
N1S C2S H2SC 109.5 . .
H2SA C2S H2SC 109.5 . .
H2SB C2S H2SC 109.5 . .
N1 C12 H12A 109.5 . .
N1 C12 H12B 109.5 . .
H12A C12 H12B 109.5 . .
N1 C12 H12C 109.5 . .
H12A C12 H12C 109.5 . .
H12B C12 H12C 109.5 . .
N2 C21 H21A 109.5 . .
N2 C21 H21B 109.5 . .
H21A C21 H21B 109.5 . .
N2 C21 H21C 109.5 . .
H21A C21 H21C 109.5 . .
H21B C21 H21C 109.5 . .
N4 C42 H42A 109.5 . .
N4 C42 H42B 109.5 . .
H42A C42 H42B 109.5 . .
N4 C42 H42C 109.5 . .
H42A C42 H42C 109.5 . .
H42B C42 H42C 109.5 . .
N1S C3S H3SA 109.5 . .
N1S C3S H3SB 109.5 . .
H3SA C3S H3SB 109.5 . .
N1S C3S H3SC 109.5 . .
H3SA C3S H3SC 109.5 . .
H3SB C3S H3SC 109.5 . .
N2 C22 H22A 109.5 . .
N2 C22 H22B 109.5 . .
H22A C22 H22B 109.5 . .
N2 C22 H22C 109.5 . .
H22A C22 H22C 109.5 . .
H22B C22 H22C 109.5 . .
N3 C32 H32A 109.5 . .
N3 C32 H32B 109.5 . .
H32A C32 H32B 109.5 . .
N3 C32 H32C 109.5 . .
H32A C32 H32C 109.5 . .
H32B C32 H32C 109.5 . .
O9D C9 N9 125.8(15) . .
O9D C9 H9A 117.1 . .
N9 C9 H9A 117.1 . .
N9 C91 H91A 109.5 . .
N9 C91 H91B 109.5 . .
H91A C91 H91B 109.5 . .
N9 C91 H91C 109.5 . .
H91A C91 H91C 109.5 . .
H91B C91 H91C 109.5 . .
N10 C101 H10A 109.5 . .
N10 C101 H10B 109.5 . .
H10A C101 H10B 109.5 . .
N10 C101 H10C 109.5 . .
H10A C101 H10C 109.5 . .
H10B C101 H10C 109.5 . .
N6 C61 H61A 109.5 . .
N6 C61 H61B 109.5 . .
H61A C61 H61B 109.5 . .
N6 C61 H61C 109.5 . .
H61A C61 H61C 109.5 . .
H61B C61 H61C 109.5 . .
N6 C62 H62A 109.5 . .
N6 C62 H62B 109.5 . .
H62A C62 H62B 109.5 . .
N6 C62 H62C 109.5 . .
H62A C62 H62C 109.5 . .
H62B C62 H62C 109.5 . .
O10D C10 N10 122.1(16) . .
O10D C10 H10D 118.9 . .
N10 C10 H10D 118.9 . .
N5 C52 H52A 109.5 . .
N5 C52 H52B 109.5 . .
H52A C52 H52B 109.5 . .
N5 C52 H52C 109.5 . .
H52A C52 H52C 109.5 . .
H52B C52 H52C 109.5 . .
N9 C92 H92A 109.5 . .
N9 C92 H92B 109.5 . .
H92A C92 H92B 109.5 . .
N9 C92 H92C 109.5 . .
H92A C92 H92C 109.5 . .
H92B C92 H92C 109.5 . .
N10 C102 H10E 109.5 . .
N10 C102 H10F 109.5 . .
H10E C102 H10F 109.5 . .
N10 C102 H10G 109.5 . .
H10E C102 H10G 109.5 . .
H10F C102 H10G 109.5 . .

loop_
_geom_bond_atom_site_label_1
_geom_bond_atom_site_label_2
_geom_bond_distance
_geom_bond_site_symmetry_2
Pb2 O7D 2.390(8) .
Pb2 O4D 2.444(8) .
Pb2 O2D 2.472(9) .
Pb2 O9D 2.568(11) .
Pb2 O35 2.662(8) 1_565
Pb2 O3D 2.686(8) .
Pb1 O5D 2.435(8) .
Pb1 O10D 2.506(10) .
Pb1 O8D 2.525(9) .
Pb1 O6D 2.544(9) .
Pb1 O1D 2.703(9) .
Pb1 O5 2.709(8) 1_455
W1 O15 1.692(8) .
W1 O32 1.889(7) .
W1 O25 1.908(8) .
W1 O4 1.918(7) .
W1 O22 1.942(7) .
W1 O34 2.355(7) .
W2 O23 1.695(8) .
W2 O36 1.892(6) .
W2 O28 1.916(8) .
W2 O39 1.918(8) .
W2 O13 1.941(7) .
W2 O17 2.332(7) .
W3 O6 1.694(8) .
W3 O37 1.889(8) .
W3 O31 1.912(7) .
W3 O19 1.922(7) .
W3 O39 1.930(7) .
W3 O17 2.343(7) .
W4 O27 1.707(7) .
W4 O22 1.896(7) .
W4 O40 1.898(8) .
W4 O26 1.906(9) .
W4 O30 1.934(7) .
W4 O34 2.346(7) .
W5 O10 1.687(8) .
W5 O21 1.893(7) .
W5 O25 1.901(8) .
W5 O18 1.919(7) .
W5 O33 1.932(8) .
W5 O20 2.367(7) .
W6 O7 1.689(9) .
W6 O2 1.908(7) .
W6 O36 1.910(6) .
W6 O29 1.911(8) .
W6 O8 1.947(8) .
W6 O11 2.370(8) .
W7 O38 1.705(7) .
W7 O21 1.900(7) .
W7 O13 1.919(8) .
W7 O32 1.922(7) .
W7 O19 1.942(8) .
W7 O17 2.344(7) .
W8 O35 1.711(7) .
W8 O16 1.868(8) .
W8 O30 1.895(7) .
W8 O37 1.915(7) .
W8 O4 1.924(8) .
W8 O34 2.328(7) .
W9 O3 1.711(7) .
W9 O26 1.903(9) .
W9 O24 1.913(8) .
W9 O2 1.924(8) .
W9 O12 1.929(8) .
W9 O11 2.360(7) .
W10 O9 1.697(8) .
W10 O31 1.896(6) .
W10 O8 1.900(8) .
W10 O12 1.915(7) .
W10 O16 1.936(8) .
W10 O11 2.340(7) .
W11 O14 1.687(7) .
W11 O24 1.894(7) .
W11 O18 1.899(7) .
W11 O1 1.912(8) .
W11 O40 1.927(8) .
W11 O20 2.352(6) .
W12 O5 1.716(8) .
W12 O28 1.899(7) .
W12 O29 1.902(7) .
W12 O33 1.903(8) .
W12 O1 1.943(7) .
W12 O20 2.341(8) .
Si1 O11 1.610(8) .
Si1 O20 1.629(8) .
Si1 O34 1.639(8) .
Si1 O17 1.646(7) .
O35 Pb2 2.662(8) 1_545
O5 Pb1 2.709(8) 1_655
O7D C7 1.246(13) .
O6D C6 1.230(16) .
O5D C5 1.252(14) .
O4D C4 1.224(13) .
O3D C3 1.225(14) .
O2D C2 1.250(15) .
O1D C1 1.226(15) .
O8D C8 1.247(15) .
O10D C10 1.27(2) .
O9D C9 1.236(18) .
N7 C7 1.325(14) .
N7 C71 1.456(13) .
N7 C72 1.468(14) .
N4 C4 1.325(14) .
N4 C42 1.461(15) .
N4 C41 1.492(15) .
N8 C8 1.334(15) .
N8 C81 1.447(15) .
N8 C82 1.455(15) .
N3 C3 1.333(15) .
N3 C32 1.443(16) .
N3 C31 1.447(14) .
N1 C1 1.321(16) .
N1 C12 1.459(15) .
N1 C11 1.472(16) .
N5 C5 1.317(14) .
N5 C52 1.428(17) .
N5 C51 1.465(15) .
N6 C6 1.342(16) .
N6 C62 1.431(17) .
N6 C61 1.461(18) .
C3 H3A 0.9500 .
C71 H71A 0.9800 .
C71 H71B 0.9800 .
C71 H71C 0.9800 .
C4 H4A 0.9500 .
C5 H5A 0.9500 .
C81 H81A 0.9800 .
C81 H81B 0.9800 .
C81 H81C 0.9800 .
C7 H7A 0.9500 .
C11 H11A 0.9800 .
C11 H11B 0.9800 .
C11 H11C 0.9800 .
C82 H82A 0.9800 .
C82 H82B 0.9800 .
C82 H82C 0.9800 .
C8 H8A 0.9500 .
C72 H72A 0.9800 .
C72 H72B 0.9800 .
C72 H72C 0.9800 .
C6 H6A 0.9500 .
C31 H31A 0.9800 .
C31 H31B 0.9800 .
C31 H31C 0.9800 .
C1 H1A 0.9500 .
C41 H41A 0.9800 .
C41 H41B 0.9800 .
C41 H41C 0.9800 .
N1S C1S 1.332(16) .
N1S C2S 1.429(14) .
N1S C3S 1.450(17) .
O1S C1S 1.224(16) .
N2 C2 1.304(15) .
N2 C22 1.452(16) .
N2 C21 1.453(14) .
N10 C10 1.286(17) .
N10 C101 1.434(16) .
N10 C102 1.467(19) .
N9 C9 1.331(17) .
N9 C91 1.445(17) .
N9 C92 1.456(18) .
C1S H1SA 0.9500 .
C2 H2A 0.9500 .
C51 H51A 0.9800 .
C51 H51B 0.9800 .
C51 H51C 0.9800 .
C2S H2SA 0.9800 .
C2S H2SB 0.9800 .
C2S H2SC 0.9800 .
C12 H12A 0.9800 .
C12 H12B 0.9800 .
C12 H12C 0.9800 .
C21 H21A 0.9800 .
C21 H21B 0.9800 .
C21 H21C 0.9800 .
C42 H42A 0.9800 .
C42 H42B 0.9800 .
C42 H42C 0.9800 .
C3S H3SA 0.9800 .
C3S H3SB 0.9800 .
C3S H3SC 0.9800 .
C22 H22A 0.9800 .
C22 H22B 0.9800 .
C22 H22C 0.9800 .
C32 H32A 0.9800 .
C32 H32B 0.9800 .
C32 H32C 0.9800 .
C9 H9A 0.9500 .
C91 H91A 0.9800 .
C91 H91B 0.9800 .
C91 H91C 0.9800 .
C101 H10A 0.9800 .
C101 H10B 0.9800 .
C101 H10C 0.9800 .
C61 H61A 0.9800 .
C61 H61B 0.9800 .
C61 H61C 0.9800 .
C62 H62A 0.9800 .
C62 H62B 0.9800 .
C62 H62C 0.9800 .
C10 H10D 0.9500 .
C52 H52A 0.9800 .
C52 H52B 0.9800 .
C52 H52C 0.9800 .
C92 H92A 0.9800 .
C92 H92B 0.9800 .
C92 H92C 0.9800 .
C102 H10E 0.9800 .
C102 H10F 0.9800 .
C102 H10G 0.9800 .
